data_4321754
loop_
_publ_author_name
'Dieter Sellmann'
'J\"urgen Utz'
'Frank W. Heinemann'

_publ_contact_author
; 
        Prof. Dr. D. Sellmann 
        Institut f\"ur Anorganische Chemie II 
        Universit\"at Erlangen-N\"urnberg 
        Egerlandstr. 1 
        D-91058 Erlangen 
        Bundesrepublik Deutschland 
;
_publ_contact_author_email SELLMANN@ANORGANIK.CHEMIE.UNI-ERLANGEN.DE
_publ_contact_author_fax '049 9131 85-7367'
_publ_contact_author_phone '049 9131 85-7360'
_publ_section_title
;
 Transition-Metal Complexes with Sulfur Ligands. 132.1 Electron-Rich Fe
 and Ru Complexes with [MN~2~S~3~] Cores Containing the New Pentadentate
 Ligand 'N~2~H~2~S~3~'^2-^ (= 2,2'-Bis(2-mercaptophenylamino)diethyl
 Sulfide(2-))
;
_journal_name_full 'Inorganic Chemistry'
_journal_page_first 459
_journal_page_last 466
_journal_paper_doi 10.1021/ic980383q
_journal_volume 38
_journal_year 1999
_chemical_formula_sum 'C17 H18 Fe N2 O S3'
_chemical_formula_weight 418.36
_chemical_name_systematic
;                                                                               
 ?                                                                              
;
_space_group_IT_number 14
_symmetry_cell_setting monoclinic
_symmetry_space_group_name_Hall '-P 2yn'
_symmetry_space_group_name_H-M 'P 1 21/n 1'
_atom_sites_solution_hydrogens difmap
_atom_sites_solution_primary direct
_atom_sites_solution_secondary difmap
_audit_creation_method SHELXL
_cell_angle_alpha 90.00
_cell_angle_beta 95.36(7)
_cell_angle_gamma 90.00
_cell_formula_units_Z 4
_cell_length_a 8.136(8)
_cell_length_b 11.406(15)
_cell_length_c 19.871(18)
_cell_measurement_reflns_used 18
_cell_measurement_temperature 200(2)
_cell_measurement_theta_max 18.0
_cell_measurement_theta_min 13.0
_cell_volume 1836(3)
_computing_cell_refinement 'Siemens P3'
_computing_data_collection 'Siemens P3'
_computing_data_reduction 'Siemens XDISK'
_computing_molecular_graphics 'Siemens XP'
_computing_publication_material 'CIFTAB (Sheldrick, 1993)'
_computing_structure_refinement 'SHELXL-93 (Sheldrick, 1993)'
_computing_structure_solution 'SHELXTL PLUS 4.21/V'
_diffrn_ambient_temperature 200(2)
_diffrn_measurement_device 'Siemens P4'
_diffrn_measurement_method 'omega scans'
_diffrn_radiation_monochromator graphite
_diffrn_radiation_source 'fine-focus sealed tube'
_diffrn_radiation_type MoK\a
_diffrn_radiation_wavelength 0.71073
_diffrn_reflns_av_R_equivalents 0.1027
_diffrn_reflns_av_sigmaI/netI 0.0643
_diffrn_reflns_limit_h_max 4
_diffrn_reflns_limit_h_min -10
_diffrn_reflns_limit_k_max 14
_diffrn_reflns_limit_k_min 0
_diffrn_reflns_limit_l_max 25
_diffrn_reflns_limit_l_min -25
_diffrn_reflns_number 5010
_diffrn_reflns_theta_max 27.09
_diffrn_reflns_theta_min 2.06
_diffrn_standards_decay_% 99.8
_diffrn_standards_interval_count 100
_diffrn_standards_number 3
_exptl_absorpt_coefficient_mu 1.169
_exptl_crystal_colour brown
_exptl_crystal_density_diffrn 1.514
_exptl_crystal_description columns
_exptl_crystal_F_000 864
_exptl_crystal_size_max 0.80
_exptl_crystal_size_mid 0.40
_exptl_crystal_size_min 0.20
_refine_diff_density_max 0.516
_refine_diff_density_min -1.110
_refine_diff_density_rms 0.109
_refine_ls_extinction_method none
_refine_ls_goodness_of_fit_all 1.059
_refine_ls_goodness_of_fit_obs 1.086
_refine_ls_hydrogen_treatment fixed
_refine_ls_matrix_type full
_refine_ls_number_parameters 217
_refine_ls_number_reflns 4028
_refine_ls_number_restraints 0
_refine_ls_restrained_S_all 1.149
_refine_ls_restrained_S_obs 1.086
_refine_ls_R_factor_all 0.0641
_refine_ls_R_factor_obs 0.0415
_refine_ls_shift/esd_max 0.000
_refine_ls_shift/esd_mean 0.000
_refine_ls_structure_factor_coef Fsqd
_refine_ls_weighting_details 'w=1/[\s^2^(Fo^2^)+(0.0639P)^2^+1.0635P] where P=(Fo^2^+2Fc^2^)/3'
_refine_ls_weighting_scheme calc
_refine_ls_wR_factor_all 0.1424
_refine_ls_wR_factor_obs 0.1099
_reflns_number_observed 2741
_reflns_number_total 4030
_reflns_observed_criterion >2sigma(I)
_cod_data_source_file ic980383q_3.cif
_cod_data_source_block ju32
_cod_depositor_comments
;
The following automatic conversions were performed:

'_refine_ls_weighting_scheme' value 'calc
w=1/[\s^2^(Fo^2^)+(0.0639P)^2^+1.0635P] where P=(Fo^2^+2Fc^2^)/3' was
changed to 'calc'. New tag '_refine_ls_weighting_details' was
created. The value of the new tag was set to
'w=1/[\s^2^(Fo^2^)+(0.0639P)^2^+1.0635P] where P=(Fo^2^+2Fc^2^)/3'.

Automatic conversion script
Id: cif_fix_values 3143 2015-03-26 13:38:13Z robertas 
;
_cod_original_cell_volume 1835.9(34)
_cod_database_code 4321754

loop_
_symmetry_equiv_pos_as_xyz
'x, y, z'
'-x+1/2, y+1/2, -z+1/2'
'-x, -y, -z'
'x-1/2, -y-1/2, z-1/2'

loop_
_atom_site_aniso_label
_atom_site_aniso_U_11
_atom_site_aniso_U_22
_atom_site_aniso_U_33
_atom_site_aniso_U_23
_atom_site_aniso_U_13
_atom_site_aniso_U_12
Fe1 0.0195(3) 0.0234(3) 0.0247(3) -0.0002(2) 0.0020(2) 0.0000(2)
C1 0.027(2) 0.020(2) 0.036(2) 0.002(2) 0.001(2) -0.0018(15)
O1 0.059(2) 0.042(2) 0.036(2) -0.0111(14) 0.0023(15) -0.003(2)
S1 0.0205(4) 0.0350(5) 0.0308(5) 0.0050(4) 0.0027(4) -0.0011(4)
S2 0.0260(5) 0.0281(5) 0.0396(5) 0.0065(4) 0.0068(4) -0.0019(4)
S3 0.0254(4) 0.0253(5) 0.0307(5) -0.0015(4) 0.0006(4) 0.0020(4)
N1 0.0193(14) 0.021(2) 0.029(2) 0.0001(12) 0.0025(12) 0.0000(12)
N2 0.029(2) 0.022(2) 0.0248(15) -0.0033(12) 0.0018(13) 0.0011(13)
C15 0.026(2) 0.034(2) 0.020(2) -0.0031(15) 0.0007(14) 0.000(2)
C14 0.031(2) 0.030(2) 0.032(2) -0.004(2) -0.002(2) 0.004(2)
C13 0.040(2) 0.040(3) 0.030(2) 0.004(2) -0.007(2) 0.001(2)
C12 0.048(3) 0.042(3) 0.027(2) 0.005(2) 0.004(2) -0.005(2)
C11 0.037(2) 0.031(2) 0.029(2) 0.000(2) 0.007(2) -0.002(2)
C10 0.026(2) 0.034(2) 0.024(2) -0.003(2) 0.0014(15) -0.003(2)
C25 0.024(2) 0.034(2) 0.028(2) 0.000(2) -0.0009(15) 0.002(2)
C24 0.043(3) 0.045(3) 0.041(2) -0.009(2) -0.011(2) 0.009(2)
C23 0.048(3) 0.042(3) 0.034(2) -0.006(2) -0.009(2) 0.004(2)
C22 0.030(2) 0.045(3) 0.032(2) 0.007(2) -0.001(2) -0.002(2)
C21 0.023(2) 0.030(2) 0.034(2) 0.004(2) 0.000(2) 0.000(2)
C20 0.019(2) 0.039(2) 0.025(2) 0.001(2) 0.0022(14) -0.004(2)
C16 0.020(2) 0.028(2) 0.040(2) 0.002(2) -0.002(2) 0.000(2)
C17 0.019(2) 0.048(3) 0.043(2) 0.009(2) 0.003(2) -0.001(2)
C26 0.033(2) 0.036(2) 0.029(2) -0.001(2) 0.005(2) 0.010(2)
C27 0.031(2) 0.045(3) 0.034(2) 0.011(2) 0.010(2) 0.009(2)

loop_
_atom_site_label
_atom_site_type_symbol
_atom_site_fract_x
_atom_site_fract_y
_atom_site_fract_z
_atom_site_U_iso_or_equiv
_atom_site_thermal_displace_type
_atom_site_occupancy
_atom_site_calc_flag
_atom_site_refinement_flags
_atom_site_disorder_group
Fe1 Fe 0.18491(6) 0.10746(5) 0.29985(3) 0.0226(2) Uani 1 d . .
C1 C 0.2090(5) 0.1919(3) 0.3740(2) 0.0277(8) Uani 1 d . .
O1 O 0.2212(4) 0.2494(3) 0.42321(15) 0.0460(8) Uani 1 d . .
S1 S -0.01306(11) 0.00344(9) 0.34979(5) 0.0287(2) Uani 1 d . .
S2 S 0.39732(12) 0.19124(9) 0.25018(5) 0.0310(2) Uani 1 d . .
S3 S -0.00325(12) 0.24174(9) 0.25081(5) 0.0273(2) Uani 1 d . .
N1 N 0.3514(4) -0.0198(3) 0.33717(15) 0.0228(6) Uani 1 d . .
N2 N 0.1349(4) 0.0094(3) 0.21071(15) 0.0254(7) Uani 1 d . .
C15 C 0.2963(5) -0.0800(3) 0.3981(2) 0.0266(8) Uani 1 d . .
C14 C 0.4065(5) -0.1449(4) 0.4420(2) 0.0315(9) Uani 1 d . .
C13 C 0.3486(5) -0.2065(4) 0.4965(2) 0.0373(10) Uani 1 d . .
C12 C 0.1818(6) -0.1994(4) 0.5084(2) 0.0387(10) Uani 1 d . .
C11 C 0.0714(5) -0.1343(4) 0.4644(2) 0.0321(9) Uani 1 d . .
C10 C 0.1264(5) -0.0747(4) 0.4077(2) 0.0279(8) Uani 1 d . .
C25 C -0.0143(5) 0.0479(4) 0.1672(2) 0.0288(8) Uani 1 d . .
C24 C -0.0765(6) -0.0216(4) 0.1125(2) 0.0439(11) Uani 1 d . .
C23 C -0.2097(6) 0.0183(4) 0.0679(2) 0.0421(11) Uani 1 d . .
C22 C -0.2790(5) 0.1275(4) 0.0791(2) 0.0361(10) Uani 1 d . .
C21 C -0.2193(5) 0.1979(4) 0.1347(2) 0.0293(8) Uani 1 d . .
C20 C -0.0840(4) 0.1585(4) 0.1800(2) 0.0277(8) Uani 1 d . .
C16 C 0.5235(5) 0.0335(3) 0.3495(2) 0.0297(8) Uani 1 d . .
C17 C 0.5689(5) 0.0944(4) 0.2853(2) 0.0369(10) Uani 1 d . .
C26 C 0.2824(5) 0.0065(4) 0.1693(2) 0.0327(9) Uani 1 d . .
C27 C 0.3521(5) 0.1277(4) 0.1646(2) 0.0363(10) Uani 1 d . .
H1 H 0.3542 -0.0857 0.3022 0.050 Uiso 1 d . .
H2 H 0.1118 -0.0795 0.2214 0.050 Uiso 1 d . .
H14 H 0.5218 -0.1463 0.4365 0.050 Uiso 1 d . .
H13 H 0.4393 -0.2566 0.5243 0.050 Uiso 1 d . .
H12 H 0.1275 -0.2507 0.5449 0.050 Uiso 1 d . .
H11 H -0.0417 -0.1052 0.4762 0.050 Uiso 1 d . .
H24 H -0.0264 -0.1074 0.1025 0.050 Uiso 1 d . .
H23 H -0.3705 0.1668 0.0425 0.050 Uiso 1 d . .
H22 H -0.2511 -0.0368 0.0228 0.050 Uiso 1 d . .
H21 H -0.2792 0.2812 0.1429 0.050 Uiso 1 d . .
H16A H 0.5992 -0.0311 0.3598 0.050 Uiso 1 d . .
H16B H 0.5204 0.1029 0.3828 0.050 Uiso 1 d . .
H17A H 0.6710 0.1453 0.2953 0.050 Uiso 1 d . .
H17B H 0.5860 0.0437 0.2435 0.050 Uiso 1 d . .
H26A H 0.3647 -0.0479 0.1945 0.050 Uiso 1 d . .
H26B H 0.2453 -0.0240 0.1225 0.050 Uiso 1 d . .
H27A H 0.2833 0.1912 0.1458 0.050 Uiso 1 d . .
H27B H 0.4527 0.1161 0.1465 0.050 Uiso 1 d . .

loop_
_atom_type_symbol
_atom_type_description
_atom_type_scat_dispersion_real
_atom_type_scat_dispersion_imag
_atom_type_scat_source
C C 0.0033 0.0016 'International Tables Vol C Tables 4.2.6.8 and 6.1.1.4'
H H 0.0000 0.0000 'International Tables Vol C Tables 4.2.6.8 and 6.1.1.4'
N N 0.0061 0.0033 'International Tables Vol C Tables 4.2.6.8 and 6.1.1.4'
O O 0.0106 0.0060 'International Tables Vol C Tables 4.2.6.8 and 6.1.1.4'
S S 0.1246 0.1234 'International Tables Vol C Tables 4.2.6.8 and 6.1.1.4'
Fe Fe 0.3463 0.8444 'International Tables Vol C Tables 4.2.6.8 and 6.1.1.4'

loop_
_geom_angle_atom_site_label_1
_geom_angle_atom_site_label_2
_geom_angle_atom_site_label_3
_geom_angle
_geom_angle_site_symmetry_1
_geom_angle_site_symmetry_3
_geom_angle_publ_flag
C1 Fe1 N1 93.8(2) . . ?
C1 Fe1 N2 175.2(2) . . ?
N1 Fe1 N2 89.85(14) . . ?
C1 Fe1 S2 95.97(14) . . ?
N1 Fe1 S2 87.25(11) . . ?
N2 Fe1 S2 87.30(11) . . ?
C1 Fe1 S1 87.04(14) . . ?
N1 Fe1 S1 86.85(12) . . ?
N2 Fe1 S1 90.05(12) . . ?
S2 Fe1 S1 173.54(4) . . ?
C1 Fe1 S3 90.48(15) . . ?
N1 Fe1 S3 175.76(9) . . ?
N2 Fe1 S3 85.92(12) . . ?
S2 Fe1 S3 92.21(8) . . ?
S1 Fe1 S3 93.48(8) . . ?
O1 C1 Fe1 178.3(4) . . ?
C10 S1 Fe1 96.18(15) . . ?
C27 S2 C17 100.9(2) . . ?
C27 S2 Fe1 98.0(2) . . ?
C17 S2 Fe1 99.3(2) . . ?
C20 S3 Fe1 99.3(2) . . ?
C15 N1 C16 113.1(3) . . ?
C15 N1 Fe1 112.0(2) . .. ?
C16 N1 Fe1 109.7(2) . . ?
C25 N2 C26 109.6(3) . . ?
C25 N2 Fe1 114.6(2) . . ?
C26 N2 Fe1 111.6(2) . . ?
C14 C15 C10 121.0(4) . . ?
C14 C15 N1 121.5(3) . . ?
C10 C15 N1 117.4(3) . . ?
C15 C14 C13 120.1(4) . . ?
C12 C13 C14 119.9(4) . . ?
C13 C12 C11 119.9(4) . . ?
C12 C11 C10 121.0(4) . . ?
C15 C10 C11 118.0(4) . . ?
C15 C10 S1 120.4(3) . . ?
C11 C10 S1 121.5(3) . . ?
C24 C25 C20 121.5(4) . . ?
C24 C25 N2 119.9(4) . . ?
C20 C25 N2 118.5(3) . . ?
C25 C24 C23 120.4(4) . . ?
C22 C23 C24 119.1(4) . . ?
C23 C22 C21 121.2(4) . . ?
C22 C21 C20 120.1(4) . . ?
C25 C20 C21 117.7(3) . . ?
C25 C20 S3 119.7(3) . . ?
C21 C20 S3 122.6(3) . . ?
N1 C16 C17 109.7(3) .. . ?
C16 C17 S2 110.5(3) . . ?
C27 C26 N2 109.7(3) . . ?
C26 C27 S2 110.2(3) . . ?

loop_
_geom_bond_atom_site_label_1
_geom_bond_atom_site_label_2
_geom_bond_distance
_geom_bond_site_symmetry_2
_geom_bond_publ_flag
Fe1 C1 1.756(4) . ?
Fe1 N1 2.075(3) . ?
Fe1 N2 2.102(3) . ?
Fe1 S2 2.279(2) . ?
Fe1 S1 2.299(2) . ?
Fe1 S3 2.315(2) . ?
C1 O1 1.173(5) . ?
S1 C10 1.779(4) . ?
S2 C27 1.854(5) . ?
S2 C17 1.864(4) . ?
S3 C20 1.773(4) . ?
N1 C15 1.497(5) . ?
N1 C16 1.525(5) . ?
N2 C25 1.490(5) . ?
N2 C26 1.517(5) . ?
C15 C14 1.401(5) . ?
C15 C10 1.414(5) . ?
C14 C13 1.409(6) . ?
C13 C12 1.402(6) . ?
C12 C11 1.405(6) . ?
C11 C10 1.423(5) . ?
C25 C24 1.401(6) . ?
C25 C20 1.416(6) . ?
C24 C23 1.410(6) . ?
C23 C22 1.394(6) . ?
C22 C21 1.414(6) . ?
C21 C20 1.428(5) . ?
C16 C17 1.528(6) . ?
C26 C27 1.501(6) . ?
